data_4328289
loop_
_publ_author_name
'Jun Matsumoto'
'Yuji Kajita'
'Hideki Masuda'

_publ_contact_author_address
;
Department of Frontier Materials, Nagoya Institute of Technology,
Showa-ku, Nagoya 466-8555, Japan
;
_publ_contact_author_email masuda.hideki@nitech.ac.jp
_publ_contact_author_fax +81-52-735-5209
_publ_contact_author_name 'Professor Hideki Masuda'
_publ_contact_author_phone +81-52-735-5228
_publ_section_title
;
 Synthesis, Characterization, and Reactivity of a Novel
 \m-\h2:\h2-Diselenidodicopper(II) Complex
;
_journal_name_full 'Inorganic Chemistry'
_journal_page_first 1236
_journal_page_last 1238
_journal_paper_doi 10.1021/ic202690e
_journal_volume 51
_journal_year 2012
_chemical_formula_moiety 'C54 H66 Cu2 N6 Se2, 2(C4 H9 N O), 2(F6 Sb)'
_chemical_formula_sum 'C62 H84 Cu2 F12 N8 O2 Sb2 Se2'
_chemical_formula_weight 1729.89
_space_group_IT_number 2
_symmetry_cell_setting triclinic
_symmetry_Int_Tables_number 2
_symmetry_space_group_name_Hall '-P 1'
_symmetry_space_group_name_H-M 'P -1'
_atom_sites_solution_hydrogens geom
_atom_sites_solution_primary direct
_atom_sites_solution_secondary difmap
_cell_angle_alpha 98.7432(18)
_cell_angle_beta 91.8632(12)
_cell_angle_gamma 97.4674(17)
_cell_formula_units_Z 1
_cell_length_a 10.7328(13)
_cell_length_b 12.6019(16)
_cell_length_c 13.1529(16)
_cell_measurement_reflns_used 5177
_cell_measurement_temperature 173
_cell_measurement_theta_max 27.48
_cell_measurement_theta_min 3.14
_cell_volume 1740.9(4)
_computing_cell_refinement CrystalClear
_computing_data_collection 'CrystalClear (Rigaku/MSC Inc., 2006)'
_computing_data_reduction CrystalClear
_computing_molecular_graphics 'CrystalStructure 4.0'
_computing_publication_material 'CrystalStructure 4.0 (Rigaku, 2010)'
_computing_structure_refinement 'SHELXL97 (Sheldrick, 2008)'
_computing_structure_solution 'SIR92 (Altomare, et al., 1994)'
_diffrn_ambient_temperature 173
_diffrn_detector_area_resol_mean 7.314
_diffrn_measured_fraction_theta_full 0.952
_diffrn_measured_fraction_theta_max 0.952
_diffrn_measurement_device_type 'Rigaku Mercury70'
_diffrn_measurement_method \w
_diffrn_radiation_type 'Mo K\a'
_diffrn_radiation_wavelength 0.71070
_diffrn_reflns_av_R_equivalents 0.0204
_diffrn_reflns_limit_h_max 9
_diffrn_reflns_limit_h_min -13
_diffrn_reflns_limit_k_max 15
_diffrn_reflns_limit_k_min -15
_diffrn_reflns_limit_l_max 17
_diffrn_reflns_limit_l_min -17
_diffrn_reflns_number 13800
_diffrn_reflns_theta_full 27.55
_diffrn_reflns_theta_max 27.55
_diffrn_standards_number 0
_exptl_absorpt_coefficient_mu 2.494
_exptl_absorpt_correction_type none
_exptl_crystal_colour brown
_exptl_crystal_density_diffrn 1.650
_exptl_crystal_description block
_exptl_crystal_F_000 864.00
_exptl_crystal_size_max 0.220
_exptl_crystal_size_mid 0.200
_exptl_crystal_size_min 0.200
_refine_diff_density_max 0.950
_refine_diff_density_min -0.610
_refine_ls_extinction_method none
_refine_ls_goodness_of_fit_ref 1.055
_refine_ls_hydrogen_treatment constr
_refine_ls_number_parameters 406
_refine_ls_number_reflns 7656
_refine_ls_number_restraints 0
_refine_ls_R_factor_gt 0.0299
_refine_ls_shift/su_max 0.001
_refine_ls_structure_factor_coef Fsqd
_refine_ls_weighting_details 'w = 1/[\s^2^(Fo^2^)+(0.0332P)^2^+2.0432P] where P=(Fo^2^+2Fc^2^)/3'
_refine_ls_weighting_scheme calc
_refine_ls_wR_factor_ref 0.0767
_reflns_number_gt 6958
_reflns_number_total 7656
_reflns_threshold_expression F^2^>2.0\s(F^2^)
_cod_data_source_file ic202690e_si_002_2.cif
_cod_data_source_block Cu_Se_Bn3TACH_SbF6_DMA
_cod_database_code 4328289

loop_
_symmetry_equiv_pos_site_id
_symmetry_equiv_pos_as_xyz
1 +X,+Y,+Z
2 -X,-Y,-Z

loop_
_atom_site_label
_atom_site_type_symbol
_atom_site_fract_x
_atom_site_fract_y
_atom_site_fract_z
_atom_site_U_iso_or_equiv
_atom_site_adp_type
_atom_site_occupancy
_atom_site_symmetry_multiplicity
_atom_site_calc_flag
_atom_site_refinement_flags
Sb(1) Sb 0.756147(15) -0.197519(15) 0.136752(12) 0.03223(6) Uani 1.0 2 d .
Se(1) Se 0.54834(3) -0.07687(2) 0.465264(18) 0.03479(8) Uani 1.0 2 d .
Cu(1) Cu 0.40082(2) -0.01057(2) 0.363768(19) 0.02113(7) Uani 1.0 2 d .
F(1) F 0.63048(18) -0.19414(18) 0.23372(15) 0.0565(5) Uani 1.0 2 d .
F(2) F 0.8787(2) -0.1994(2) 0.04000(16) 0.0682(6) Uani 1.0 2 d .
F(3) F 0.7070(3) -0.07190(18) 0.09684(19) 0.0681(6) Uani 1.0 2 d .
F(4) F 0.7998(3) -0.32276(19) 0.1790(2) 0.0719(7) Uani 1.0 2 d .
F(5) F 0.6395(2) -0.2798(2) 0.03912(17) 0.0700(7) Uani 1.0 2 d .
F(6) F 0.87008(18) -0.11183(18) 0.23538(15) 0.0591(6) Uani 1.0 2 d .
O(1) O 0.3595(3) 0.29075(18) 0.4181(2) 0.0559(6) Uani 1.0 2 d .
N(1) N 0.35559(18) -0.14499(16) 0.25597(14) 0.0250(4) Uani 1.0 2 d .
N(2) N 0.24701(18) 0.06013(17) 0.34459(14) 0.0260(4) Uani 1.0 2 d .
N(3) N 0.5080(2) 0.06704(19) 0.24883(16) 0.0326(5) Uani 1.0 2 d .
N(4) N 0.3351(4) 0.4373(3) 0.5292(3) 0.0646(9) Uani 1.0 2 d .
C(1) C 0.2958(3) -0.1204(2) 0.15912(17) 0.0273(5) Uani 1.0 2 d .
C(2) C 0.1789(3) -0.0648(3) 0.17953(19) 0.0332(6) Uani 1.0 2 d .
C(3) C 0.2067(3) 0.0523(3) 0.23301(18) 0.0313(6) Uani 1.0 2 d .
C(4) C 0.3069(3) 0.1179(3) 0.17816(19) 0.0343(6) Uani 1.0 2 d .
C(5) C 0.4248(3) 0.0647(2) 0.15501(17) 0.0302(5) Uani 1.0 2 d .
C(6) C 0.3905(3) -0.0527(2) 0.10322(17) 0.0294(5) Uani 1.0 2 d .
C(7) C 0.2807(3) -0.2328(2) 0.30069(19) 0.0310(5) Uani 1.0 2 d .
C(8) C 0.2482(3) -0.3387(2) 0.22787(19) 0.0323(6) Uani 1.0 2 d .
C(9) C 0.3410(3) -0.3977(3) 0.1882(3) 0.0416(7) Uani 1.0 2 d .
C(10) C 0.3083(4) -0.4969(3) 0.1247(3) 0.0549(9) Uani 1.0 2 d .
C(11) C 0.1829(5) -0.5371(3) 0.1017(3) 0.0645(11) Uani 1.0 2 d .
C(12) C 0.0907(4) -0.4792(3) 0.1396(3) 0.0585(10) Uani 1.0 2 d .
C(13) C 0.1230(3) -0.3796(3) 0.2020(3) 0.0423(7) Uani 1.0 2 d .
C(14) C 0.1400(3) 0.0263(3) 0.4091(2) 0.0333(6) Uani 1.0 2 d .
C(15) C 0.0742(3) 0.1210(3) 0.45125(19) 0.0306(5) Uani 1.0 2 d .
C(16) C -0.0314(3) 0.1450(3) 0.4004(2) 0.0386(6) Uani 1.0 2 d .
C(17) C -0.0867(3) 0.2355(3) 0.4387(3) 0.0457(7) Uani 1.0 2 d .
C(18) C -0.0374(3) 0.3012(3) 0.5289(3) 0.0453(7) Uani 1.0 2 d .
C(19) C 0.0664(3) 0.2769(3) 0.5806(3) 0.0435(7) Uani 1.0 2 d .
C(20) C 0.1217(3) 0.1872(3) 0.54169(19) 0.0364(6) Uani 1.0 2 d .
C(21) C 0.5774(3) 0.1735(3) 0.2906(3) 0.0410(7) Uani 1.0 2 d .
C(22) C 0.6576(3) 0.2256(3) 0.2134(3) 0.0482(8) Uani 1.0 2 d .
C(23) C 0.6185(5) 0.3152(4) 0.1795(4) 0.0749(13) Uani 1.0 2 d .
C(24) C 0.6874(7) 0.3665(5) 0.1104(4) 0.104(3) Uani 1.0 2 d .
C(25) C 0.7920(7) 0.3314(5) 0.0752(3) 0.103(3) Uani 1.0 2 d .
C(26) C 0.8350(4) 0.2412(5) 0.1071(3) 0.0883(19) Uani 1.0 2 d .
C(27) C 0.7642(4) 0.1881(4) 0.1780(3) 0.0608(10) Uani 1.0 2 d .
C(28) C 0.3096(4) 0.3732(3) 0.4401(3) 0.0536(8) Uani 1.0 2 d .
C(29) C 0.2137(4) 0.4059(4) 0.3672(3) 0.0625(10) Uani 1.0 2 d .
C(30) C 0.4229(4) 0.4036(4) 0.6038(4) 0.0713(12) Uani 1.0 2 d .
C(31) C 0.2802(5) 0.5363(4) 0.5597(4) 0.0850(15) Uani 1.0 2 d .
H(9) H 0.4272 -0.3701 0.2044 0.0499 Uiso 1.0 2 calc R
H(10) H 0.3720 -0.5370 0.0972 0.0659 Uiso 1.0 2 calc R
H(11) H 0.1606 -0.6055 0.0593 0.0774 Uiso 1.0 2 calc R
H(12) H 0.0047 -0.5071 0.1232 0.0702 Uiso 1.0 2 calc R
H(13) H 0.0588 -0.3390 0.2272 0.0508 Uiso 1.0 2 calc R
H(16) H -0.0659 0.0994 0.3392 0.0463 Uiso 1.0 2 calc R
H(17) H -0.1582 0.2523 0.4032 0.0548 Uiso 1.0 2 calc R
H(18) H -0.0752 0.3631 0.5551 0.0544 Uiso 1.0 2 calc R
H(19) H 0.0998 0.3217 0.6427 0.0522 Uiso 1.0 2 calc R
H(20) H 0.1933 0.1707 0.5775 0.0437 Uiso 1.0 2 calc R
H(23) H 0.5441 0.3412 0.2040 0.0898 Uiso 1.0 2 calc R
H(24) H 0.6599 0.4280 0.0875 0.1249 Uiso 1.0 2 calc R
H(25) H 0.8381 0.3684 0.0277 0.1236 Uiso 1.0 2 calc R
H(26) H 0.9097 0.2162 0.0818 0.1060 Uiso 1.0 2 calc R
H(27) H 0.7909 0.1264 0.2009 0.0729 Uiso 1.0 2 calc R
H(2A) H 0.1320 -0.0667 0.1131 0.0398 Uiso 1.0 2 calc R
H(2B) H 0.1237 -0.1066 0.2226 0.0398 Uiso 1.0 2 calc R
H(4A) H 0.2685 0.1309 0.1125 0.0411 Uiso 1.0 2 calc R
H(4B) H 0.3322 0.1894 0.2215 0.0411 Uiso 1.0 2 calc R
H(6A) H 0.3556 -0.0534 0.0325 0.0353 Uiso 1.0 2 calc R
H(6B) H 0.4682 -0.0872 0.0975 0.0353 Uiso 1.0 2 calc R
H(7A) H 0.2015 -0.2072 0.3243 0.0371 Uiso 1.0 2 calc R
H(7B) H 0.3285 -0.2464 0.3620 0.0371 Uiso 1.0 2 calc R
H(14A) H 0.1728 -0.0058 0.4669 0.0400 Uiso 1.0 2 calc R
H(14B) H 0.0788 -0.0299 0.3666 0.0400 Uiso 1.0 2 calc R
H(21A) H 0.6326 0.1658 0.3501 0.0492 Uiso 1.0 2 calc R
H(21B) H 0.5165 0.2226 0.3163 0.0492 Uiso 1.0 2 calc R
H(1) H 0.2689 -0.1908 0.1129 0.0327 Uiso 1.0 2 calc R
H(3) H 0.1274 0.0857 0.2295 0.0376 Uiso 1.0 2 calc R
H(5) H 0.4739 0.1051 0.1062 0.0362 Uiso 1.0 2 calc R
H(29A) H 0.2006 0.3522 0.3043 0.0750 Uiso 1.0 2 calc R
H(29B) H 0.2448 0.4771 0.3497 0.0750 Uiso 1.0 2 calc R
H(29C) H 0.1338 0.4094 0.4008 0.0750 Uiso 1.0 2 calc R
H(30A) H 0.4618 0.3424 0.5697 0.0856 Uiso 1.0 2 calc R
H(30B) H 0.3764 0.3817 0.6618 0.0856 Uiso 1.0 2 calc R
H(30C) H 0.4885 0.4643 0.6291 0.0856 Uiso 1.0 2 calc R
H(31A) H 0.2829 0.5785 0.5028 0.1020 Uiso 1.0 2 calc R
H(31B) H 0.3282 0.5794 0.6201 0.1020 Uiso 1.0 2 calc R
H(31C) H 0.1927 0.5179 0.5767 0.1020 Uiso 1.0 2 calc R
H(1N) H 0.4310 -0.1699 0.2380 0.0300 Uiso 1.0 2 calc R
H(2N) H 0.2713 0.1336 0.3681 0.0312 Uiso 1.0 2 calc R
H(3N) H 0.5685 0.0228 0.2284 0.0391 Uiso 1.0 2 calc R

loop_
_atom_site_aniso_label
_atom_site_aniso_U_11
_atom_site_aniso_U_22
_atom_site_aniso_U_33
_atom_site_aniso_U_12
_atom_site_aniso_U_13
_atom_site_aniso_U_23
Sb(1) 0.02830(9) 0.04223(11) 0.02594(9) 0.00936(7) 0.00042(6) 0.00104(7)
Se(1) 0.04361(15) 0.03710(15) 0.02248(12) 0.01967(11) -0.01230(10) -0.00819(10)
Cu(1) 0.02249(13) 0.02364(14) 0.01605(12) 0.00180(10) -0.00250(9) 0.00121(10)
F(1) 0.0424(10) 0.0807(14) 0.0460(11) 0.0101(10) 0.0157(8) 0.0042(10)
F(2) 0.0531(12) 0.0983(17) 0.0502(12) 0.0091(12) 0.0239(10) -0.0010(11)
F(3) 0.0781(15) 0.0599(14) 0.0753(15) 0.0242(12) 0.0015(12) 0.0273(12)
F(4) 0.0806(16) 0.0574(13) 0.0855(17) 0.0281(12) -0.0014(13) 0.0212(12)
F(5) 0.0576(13) 0.0878(17) 0.0515(12) -0.0014(12) -0.0166(10) -0.0166(11)
F(6) 0.0469(11) 0.0793(15) 0.0419(10) -0.0082(10) -0.0080(8) -0.0029(10)
O(1) 0.0643(15) 0.0382(12) 0.0658(16) 0.0115(11) 0.0202(12) 0.0031(11)
N(1) 0.0269(10) 0.0261(10) 0.0202(9) 0.0008(8) -0.0010(7) 0.0010(8)
N(2) 0.0256(10) 0.0329(11) 0.0204(9) 0.0060(8) 0.0022(8) 0.0044(8)
N(3) 0.0309(11) 0.0411(13) 0.0233(10) -0.0061(9) -0.0021(8) 0.0073(9)
N(4) 0.078(3) 0.0472(17) 0.067(2) 0.0162(16) 0.0005(17) -0.0027(15)
C(1) 0.0296(12) 0.0314(13) 0.0175(10) -0.0012(10) -0.0049(9) -0.0011(9)
C(2) 0.0247(12) 0.0467(16) 0.0255(12) -0.0001(11) -0.0062(9) 0.0033(11)
C(3) 0.0293(12) 0.0430(15) 0.0237(11) 0.0115(11) -0.0025(9) 0.0072(10)
C(4) 0.0466(15) 0.0360(14) 0.0227(11) 0.0096(12) -0.0003(10) 0.0095(10)
C(5) 0.0339(12) 0.0372(14) 0.0184(11) -0.0029(10) -0.0005(9) 0.0085(10)
C(6) 0.0298(12) 0.0396(14) 0.0188(10) 0.0055(10) 0.0007(9) 0.0037(10)
C(7) 0.0372(13) 0.0280(13) 0.0247(11) -0.0041(10) 0.0033(10) 0.0015(10)
C(8) 0.0425(14) 0.0267(13) 0.0248(11) -0.0038(11) 0.0005(10) 0.0026(10)
C(9) 0.0502(17) 0.0355(15) 0.0385(15) 0.0066(12) 0.0022(13) 0.0032(12)
C(10) 0.088(3) 0.0371(17) 0.0411(17) 0.0182(17) 0.0118(17) 0.0015(13)
C(11) 0.113(4) 0.0324(17) 0.0381(17) -0.0141(19) 0.0036(19) -0.0065(13)
C(12) 0.066(3) 0.056(2) 0.0402(17) -0.0302(18) -0.0022(16) -0.0023(15)
C(13) 0.0423(15) 0.0459(17) 0.0330(14) -0.0101(13) 0.0022(12) 0.0016(12)
C(14) 0.0286(12) 0.0414(15) 0.0326(13) 0.0075(11) 0.0077(10) 0.0110(11)
C(15) 0.0253(11) 0.0433(15) 0.0251(11) 0.0073(10) 0.0066(9) 0.0083(10)
C(16) 0.0307(13) 0.0504(17) 0.0330(13) 0.0087(12) -0.0030(11) -0.0006(12)
C(17) 0.0357(15) 0.061(2) 0.0422(16) 0.0187(14) -0.0021(12) 0.0034(14)
C(18) 0.0420(16) 0.0561(19) 0.0400(15) 0.0205(14) 0.0086(13) 0.0012(14)
C(19) 0.0382(15) 0.0615(19) 0.0286(13) 0.0100(14) 0.0066(11) -0.0042(13)
C(20) 0.0263(12) 0.0595(18) 0.0248(12) 0.0105(12) 0.0045(10) 0.0066(12)
C(21) 0.0431(15) 0.0428(16) 0.0323(14) -0.0089(13) 0.0015(12) 0.0036(12)
C(22) 0.0493(17) 0.057(2) 0.0286(13) -0.0278(15) -0.0059(12) 0.0092(13)
C(23) 0.101(4) 0.059(3) 0.058(3) -0.020(3) -0.006(3) 0.0152(19)
C(24) 0.158(6) 0.074(4) 0.067(3) -0.053(4) -0.009(4) 0.031(3)
C(25) 0.131(5) 0.115(5) 0.036(2) -0.092(4) -0.011(3) 0.022(3)
C(26) 0.061(3) 0.140(5) 0.0365(18) -0.051(3) 0.0006(17) -0.018(3)
C(27) 0.0473(19) 0.084(3) 0.0390(17) -0.0244(18) -0.0065(14) 0.0021(17)
C(28) 0.061(2) 0.0417(18) 0.058(2) -0.0001(15) 0.0155(17) 0.0084(15)
C(29) 0.074(3) 0.066(3) 0.050(2) 0.008(2) -0.0047(18) 0.0208(18)
C(30) 0.071(3) 0.075(3) 0.069(3) 0.005(2) -0.022(2) 0.022(3)
C(31) 0.106(4) 0.055(3) 0.091(4) 0.041(3) -0.019(3) -0.019(3)

loop_
_atom_type_symbol
_atom_type_description
_atom_type_scat_dispersion_real
_atom_type_scat_dispersion_imag
_atom_type_scat_source
C C 0.003 0.002
;
International Tables for Crystallography
(1992, Vol. C, Tables 4.2.6.8 and 6.1.1.4)
;
H H 0.000 0.000
;
International Tables for Crystallography
(1992, Vol. C, Table 6.1.1.4)
;
Cu Cu 0.320 1.265
;
International Tables for Crystallography
(1992, Vol. C, Tables 4.2.6.8 and 6.1.1.4)
;
F F 0.017 0.010
;
International Tables for Crystallography
(1992, Vol. C, Tables 4.2.6.8 and 6.1.1.4)
;
N N 0.006 0.003
;
International Tables for Crystallography
(1992, Vol. C, Tables 4.2.6.8 and 6.1.1.4)
;
O O 0.011 0.006
;
International Tables for Crystallography
(1992, Vol. C, Tables 4.2.6.8 and 6.1.1.4)
;
Sb Sb -0.587 1.546
;
International Tables for Crystallography
(1992, Vol. C, Tables 4.2.6.8 and 6.1.1.4)
;
Se Se -0.093 2.226
;
International Tables for Crystallography
(1992, Vol. C, Tables 4.2.6.8 and 6.1.1.4)
;

loop_
_geom_angle_atom_site_label_1
_geom_angle_atom_site_label_2
_geom_angle_atom_site_label_3
_geom_angle
_geom_angle_publ_flag
_geom_angle_site_symmetry_1
_geom_angle_site_symmetry_3
F(1) Sb(1) F(2) 179.08(11) yes . .
F(1) Sb(1) F(3) 88.63(11) yes . .
F(1) Sb(1) F(4) 89.37(11) yes . .
F(1) Sb(1) F(5) 89.40(9) yes . .
F(1) Sb(1) F(6) 89.64(9) yes . .
F(2) Sb(1) F(3) 90.50(12) yes . .
F(2) Sb(1) F(4) 91.50(12) yes . .
F(2) Sb(1) F(5) 90.28(10) yes . .
F(2) Sb(1) F(6) 90.66(9) yes . .
F(3) Sb(1) F(4) 177.96(12) yes . .
F(3) Sb(1) F(5) 88.99(11) yes . .
F(3) Sb(1) F(6) 89.62(10) yes . .
F(4) Sb(1) F(5) 90.58(11) yes . .
F(4) Sb(1) F(6) 90.78(11) yes . .
F(5) Sb(1) F(6) 178.32(11) yes . .
Se(1) Se(1) Cu(1) 59.745(13) yes 2_656 .
Se(1) Se(1) Cu(1) 59.335(11) yes 2_656 2_656
Cu(1) Se(1) Cu(1) 119.080(16) yes . 2_656
Se(1) Cu(1) Se(1) 60.920(13) yes . 2_656
Se(1) Cu(1) N(1) 98.33(6) yes . .
Se(1) Cu(1) N(2) 152.76(6) yes . .
Se(1) Cu(1) N(3) 106.32(6) yes . .
Se(1) Cu(1) N(1) 152.42(6) yes 2_656 .
Se(1) Cu(1) N(2) 95.46(6) yes 2_656 .
Se(1) Cu(1) N(3) 113.45(6) yes 2_656 .
N(1) Cu(1) N(2) 98.63(8) yes . .
N(1) Cu(1) N(3) 88.79(8) yes . .
N(2) Cu(1) N(3) 95.20(9) yes . .
Cu(1) N(1) C(1) 112.37(15) yes . .
Cu(1) N(1) C(7) 110.70(14) yes . .
C(1) N(1) C(7) 113.76(18) yes . .
Cu(1) N(2) C(3) 112.25(15) yes . .
Cu(1) N(2) C(14) 114.47(17) yes . .
C(3) N(2) C(14) 112.65(18) yes . .
Cu(1) N(3) C(5) 109.70(15) yes . .
Cu(1) N(3) C(21) 113.55(17) yes . .
C(5) N(3) C(21) 115.0(3) yes . .
C(28) N(4) C(30) 117.2(4) yes . .
C(28) N(4) C(31) 124.3(4) yes . .
C(30) N(4) C(31) 118.5(4) yes . .
N(1) C(1) C(2) 112.23(19) yes . .
N(1) C(1) C(6) 110.67(19) yes . .
C(2) C(1) C(6) 110.8(3) yes . .
C(1) C(2) C(3) 114.2(2) yes . .
N(2) C(3) C(2) 112.0(3) yes . .
N(2) C(3) C(4) 109.97(19) yes . .
C(2) C(3) C(4) 111.4(2) yes . .
C(3) C(4) C(5) 114.9(3) yes . .
N(3) C(5) C(4) 113.05(19) yes . .
N(3) C(5) C(6) 108.6(3) yes . .
C(4) C(5) C(6) 110.9(2) yes . .
C(1) C(6) C(5) 114.5(2) yes . .
N(1) C(7) C(8) 114.8(2) yes . .
C(7) C(8) C(9) 121.4(3) yes . .
C(7) C(8) C(13) 119.6(3) yes . .
C(9) C(8) C(13) 119.0(3) yes . .
C(8) C(9) C(10) 120.2(3) yes . .
C(9) C(10) C(11) 119.8(4) yes . .
C(10) C(11) C(12) 120.5(3) yes . .
C(11) C(12) C(13) 119.9(4) yes . .
C(8) C(13) C(12) 120.6(3) yes . .
N(2) C(14) C(15) 111.5(3) yes . .
C(14) C(15) C(16) 121.6(3) yes . .
C(14) C(15) C(20) 119.4(3) yes . .
C(16) C(15) C(20) 119.1(3) yes . .
C(15) C(16) C(17) 120.3(3) yes . .
C(16) C(17) C(18) 119.9(3) yes . .
C(17) C(18) C(19) 120.1(4) yes . .
C(18) C(19) C(20) 119.7(3) yes . .
C(15) C(20) C(19) 120.9(3) yes . .
N(3) C(21) C(22) 114.1(3) yes . .
C(21) C(22) C(23) 117.1(4) yes . .
C(21) C(22) C(27) 123.0(4) yes . .
C(23) C(22) C(27) 120.0(4) yes . .
C(22) C(23) C(24) 120.0(5) yes . .
C(23) C(24) C(25) 121.0(6) yes . .
C(24) C(25) C(26) 121.1(5) yes . .
C(25) C(26) C(27) 118.0(5) yes . .
C(22) C(27) C(26) 120.0(5) yes . .
O(1) C(28) N(4) 121.5(4) yes . .
O(1) C(28) C(29) 122.2(4) yes . .
N(4) C(28) C(29) 116.3(4) yes . .
Cu(1) N(1) H(1N) 106.495 no . .
C(1) N(1) H(1N) 106.481 no . .
C(7) N(1) H(1N) 106.491 no . .
Cu(1) N(2) H(2N) 105.511 no . .
C(3) N(2) H(2N) 105.513 no . .
C(14) N(2) H(2N) 105.507 no . .
Cu(1) N(3) H(3N) 105.956 no . .
C(5) N(3) H(3N) 105.952 no . .
C(21) N(3) H(3N) 105.953 no . .
N(1) C(1) H(1) 107.645 no . .
C(2) C(1) H(1) 107.649 no . .
C(6) C(1) H(1) 107.653 no . .
C(1) C(2) H(2A) 108.710 no . .
C(1) C(2) H(2B) 108.711 no . .
C(3) C(2) H(2A) 108.710 no . .
C(3) C(2) H(2B) 108.715 no . .
H(2A) C(2) H(2B) 107.632 no . .
N(2) C(3) H(3) 107.788 no . .
C(2) C(3) H(3) 107.785 no . .
C(4) C(3) H(3) 107.783 no . .
C(3) C(4) H(4A) 108.535 no . .
C(3) C(4) H(4B) 108.535 no . .
C(5) C(4) H(4A) 108.536 no . .
C(5) C(4) H(4B) 108.535 no . .
H(4A) C(4) H(4B) 107.534 no . .
N(3) C(5) H(5) 108.041 no . .
C(4) C(5) H(5) 108.035 no . .
C(6) C(5) H(5) 108.046 no . .
C(1) C(6) H(6A) 108.628 no . .
C(1) C(6) H(6B) 108.630 no . .
C(5) C(6) H(6A) 108.627 no . .
C(5) C(6) H(6B) 108.634 no . .
H(6A) C(6) H(6B) 107.586 no . .
N(1) C(7) H(7A) 108.572 no . .
N(1) C(7) H(7B) 108.562 no . .
C(8) C(7) H(7A) 108.563 no . .
C(8) C(7) H(7B) 108.563 no . .
H(7A) C(7) H(7B) 107.546 no . .
C(8) C(9) H(9) 119.900 no . .
C(10) C(9) H(9) 119.903 no . .
C(9) C(10) H(10) 120.108 no . .
C(11) C(10) H(10) 120.116 no . .
C(10) C(11) H(11) 119.762 no . .
C(12) C(11) H(11) 119.763 no . .
C(11) C(12) H(12) 120.055 no . .
C(13) C(12) H(12) 120.056 no . .
C(8) C(13) H(13) 119.680 no . .
C(12) C(13) H(13) 119.675 no . .
N(2) C(14) H(14A) 109.321 no . .
N(2) C(14) H(14B) 109.320 no . .
C(15) C(14) H(14A) 109.319 no . .
C(15) C(14) H(14B) 109.319 no . .
H(14A) C(14) H(14B) 107.969 no . .
C(15) C(16) H(16) 119.869 no . .
C(17) C(16) H(16) 119.867 no . .
C(16) C(17) H(17) 120.048 no . .
C(18) C(17) H(17) 120.050 no . .
C(17) C(18) H(18) 119.932 no . .
C(19) C(18) H(18) 119.931 no . .
C(18) C(19) H(19) 120.138 no . .
C(20) C(19) H(19) 120.135 no . .
C(15) C(20) H(20) 119.554 no . .
C(19) C(20) H(20) 119.550 no . .
N(3) C(21) H(21A) 108.723 no . .
N(3) C(21) H(21B) 108.719 no . .
C(22) C(21) H(21A) 108.721 no . .
C(22) C(21) H(21B) 108.714 no . .
H(21A) C(21) H(21B) 107.631 no . .
C(22) C(23) H(23) 120.011 no . .
C(24) C(23) H(23) 120.027 no . .
C(23) C(24) H(24) 119.514 no . .
C(25) C(24) H(24) 119.517 no . .
C(24) C(25) H(25) 119.434 no . .
C(26) C(25) H(25) 119.444 no . .
C(25) C(26) H(26) 120.999 no . .
C(27) C(26) H(26) 121.001 no . .
C(22) C(27) H(27) 120.008 no . .
C(26) C(27) H(27) 120.004 no . .
C(28) C(29) H(29A) 109.465 no . .
C(28) C(29) H(29B) 109.474 no . .
C(28) C(29) H(29C) 109.467 no . .
H(29A) C(29) H(29B) 109.476 no . .
H(29A) C(29) H(29C) 109.471 no . .
H(29B) C(29) H(29C) 109.474 no . .
N(4) C(30) H(30A) 109.471 no . .
N(4) C(30) H(30B) 109.473 no . .
N(4) C(30) H(30C) 109.473 no . .
H(30A) C(30) H(30B) 109.475 no . .
H(30A) C(30) H(30C) 109.464 no . .
H(30B) C(30) H(30C) 109.471 no . .
N(4) C(31) H(31A) 109.468 no . .
N(4) C(31) H(31B) 109.472 no . .
N(4) C(31) H(31C) 109.472 no . .
H(31A) C(31) H(31B) 109.470 no . .
H(31A) C(31) H(31C) 109.470 no . .
H(31B) C(31) H(31C) 109.475 no . .

loop_
_geom_bond_atom_site_label_1
_geom_bond_atom_site_label_2
_geom_bond_distance
_geom_bond_publ_flag
_geom_bond_site_symmetry_2
Sb(1) F(1) 1.886(2) yes .
Sb(1) F(2) 1.860(3) yes .
Sb(1) F(3) 1.874(3) yes .
Sb(1) F(4) 1.860(3) yes .
Sb(1) F(5) 1.856(2) yes .
Sb(1) F(6) 1.8633(19) yes .
Se(1) Se(1) 2.3898(5) yes 2_656
Se(1) Cu(1) 2.3521(5) yes .
Se(1) Cu(1) 2.3621(4) yes 2_656
Cu(1) N(1) 2.0314(18) yes .
Cu(1) N(2) 2.002(3) yes .
Cu(1) N(3) 2.199(3) yes .
O(1) C(28) 1.230(5) yes .
N(1) C(1) 1.500(3) yes .
N(1) C(7) 1.488(4) yes .
N(2) C(3) 1.501(3) yes .
N(2) C(14) 1.505(4) yes .
N(3) C(5) 1.494(4) yes .
N(3) C(21) 1.465(4) yes .
N(4) C(28) 1.317(5) yes .
N(4) C(30) 1.484(6) yes .
N(4) C(31) 1.456(6) yes .
C(1) C(2) 1.526(4) yes .
C(1) C(6) 1.521(4) yes .
C(2) C(3) 1.523(4) yes .
C(3) C(4) 1.536(4) yes .
C(4) C(5) 1.526(4) yes .
C(5) C(6) 1.524(4) yes .
C(7) C(8) 1.514(4) yes .
C(8) C(9) 1.388(5) yes .
C(8) C(13) 1.386(4) yes .
C(9) C(10) 1.391(4) yes .
C(10) C(11) 1.382(7) yes .
C(11) C(12) 1.367(6) yes .
C(12) C(13) 1.388(5) yes .
C(14) C(15) 1.508(4) yes .
C(15) C(16) 1.387(4) yes .
C(15) C(20) 1.385(4) yes .
C(16) C(17) 1.388(5) yes .
C(17) C(18) 1.385(4) yes .
C(18) C(19) 1.379(5) yes .
C(19) C(20) 1.383(5) yes .
C(21) C(22) 1.522(5) yes .
C(22) C(23) 1.384(6) yes .
C(22) C(27) 1.362(5) yes .
C(23) C(24) 1.374(8) yes .
C(24) C(25) 1.331(10) yes .
C(25) C(26) 1.397(9) yes .
C(26) C(27) 1.413(7) yes .
C(28) C(29) 1.521(6) yes .
N(1) H(1N) 0.930 no .
N(2) H(2N) 0.930 no .
N(3) H(3N) 0.930 no .
C(1) H(1) 1.000 no .
C(2) H(2A) 0.990 no .
C(2) H(2B) 0.990 no .
C(3) H(3) 1.000 no .
C(4) H(4A) 0.990 no .
C(4) H(4B) 0.990 no .
C(5) H(5) 1.000 no .
C(6) H(6A) 0.990 no .
C(6) H(6B) 0.990 no .
C(7) H(7A) 0.990 no .
C(7) H(7B) 0.990 no .
C(9) H(9) 0.950 no .
C(10) H(10) 0.950 no .
C(11) H(11) 0.950 no .
C(12) H(12) 0.950 no .
C(13) H(13) 0.950 no .
C(14) H(14A) 0.990 no .
C(14) H(14B) 0.990 no .
C(16) H(16) 0.950 no .
C(17) H(17) 0.950 no .
C(18) H(18) 0.950 no .
C(19) H(19) 0.950 no .
C(20) H(20) 0.950 no .
C(21) H(21A) 0.990 no .
C(21) H(21B) 0.990 no .
C(23) H(23) 0.950 no .
C(24) H(24) 0.950 no .
C(25) H(25) 0.950 no .
C(26) H(26) 0.950 no .
C(27) H(27) 0.950 no .
C(29) H(29A) 0.980 no .
C(29) H(29B) 0.980 no .
C(29) H(29C) 0.980 no .
C(30) H(30A) 0.980 no .
C(30) H(30B) 0.980 no .
C(30) H(30C) 0.980 no .
C(31) H(31A) 0.980 no .
C(31) H(31B) 0.980 no .
C(31) H(31C) 0.980 no .

loop_
_geom_contact_atom_site_label_1
_geom_contact_atom_site_label_2
_geom_contact_distance
_geom_contact_publ_flag
_geom_contact_site_symmetry_2
Cu(1) C(2) 3.273(3) no .
Cu(1) C(4) 3.326(3) no .
Cu(1) C(6) 3.383(3) no .
O(1) C(30) 2.653(5) no .
O(1) C(31) 3.579(6) no .
N(1) C(3) 3.171(4) no .
N(1) C(5) 3.149(4) no .
N(1) C(9) 3.155(4) no .
N(1) C(13) 3.578(4) no .
N(2) C(1) 3.179(3) no .
N(2) C(5) 3.192(3) no .
N(2) C(16) 3.368(4) no .
N(2) C(20) 3.258(4) no .
N(3) C(1) 3.120(3) no .
N(3) C(3) 3.212(4) no .
N(3) C(23) 3.463(5) no .
N(3) C(27) 3.205(5) no .
C(1) C(4) 2.962(4) no .
C(1) C(8) 3.012(4) no .
C(2) C(5) 2.972(4) no .
C(2) C(7) 3.118(4) no .
C(2) C(14) 3.124(4) no .
C(3) C(6) 2.960(4) no .
C(3) C(15) 3.293(4) no .
C(4) C(21) 3.160(4) no .
C(5) C(22) 3.005(4) no .
C(5) C(23) 3.512(5) no .
C(8) C(11) 2.776(4) no .
C(9) C(12) 2.766(5) no .
C(10) C(13) 2.759(6) no .
C(15) C(18) 2.778(5) no .
C(16) C(19) 2.769(4) no .
C(17) C(20) 2.760(5) no .
C(22) C(25) 2.750(7) no .
C(23) C(26) 2.760(8) no .
C(24) C(27) 2.750(8) no .
C(29) C(31) 2.817(6) no .
Se(1) F(1) 3.374(2) no .
Se(1) O(1) 3.528(3) no 2_656
F(1) Se(1) 3.374(2) no .
F(1) N(1) 3.106(3) no .
F(2) C(11) 3.522(4) no 2_645
F(3) N(3) 3.437(4) no .
F(3) C(4) 3.570(4) no 2_655
F(3) C(5) 3.578(4) no 2_655
F(3) C(6) 3.440(4) no .
F(3) C(6) 3.462(4) no 2_655
F(3) C(27) 3.260(5) no .
F(4) C(19) 3.365(4) no 2_656
F(5) C(10) 3.393(4) no 2_645
F(5) C(11) 3.529(5) no 2_645
F(6) C(2) 3.414(4) no 1_655
F(6) C(19) 3.528(4) no 2_656
F(6) C(20) 3.218(4) no 2_656
O(1) Se(1) 3.528(3) no 2_656
O(1) N(2) 2.999(3) no .
O(1) C(4) 3.535(4) no .
O(1) C(15) 3.579(4) no .
O(1) C(20) 3.303(4) no .
O(1) C(21) 3.296(4) no .
N(1) F(1) 3.106(3) no .
N(2) O(1) 2.999(3) no .
N(3) F(3) 3.437(4) no .
N(4) C(19) 3.448(5) no .
C(2) F(6) 3.414(4) no 1_455
C(4) F(3) 3.570(4) no 2_655
C(4) O(1) 3.535(4) no .
C(5) F(3) 3.578(4) no 2_655
C(6) F(3) 3.440(4) no .
C(6) F(3) 3.462(4) no 2_655
C(10) F(5) 3.393(4) no 2_645
C(11) F(2) 3.522(4) no 2_645
C(11) F(5) 3.529(5) no 2_645
C(14) C(15) 3.509(4) no 2_556
C(15) O(1) 3.579(4) no .
C(15) C(14) 3.509(4) no 2_556
C(19) F(4) 3.365(4) no 2_656
C(19) F(6) 3.528(4) no 2_656
C(19) N(4) 3.448(5) no .
C(19) C(28) 3.446(5) no .
C(20) F(6) 3.218(4) no 2_656
C(20) O(1) 3.303(4) no .
C(20) C(28) 3.354(5) no .
C(21) O(1) 3.296(4) no .
C(27) F(3) 3.260(5) no .
C(28) C(19) 3.446(5) no .
C(28) C(20) 3.354(5) no .
Se(1) H(20) 3.1866 no 2_656
Se(1) H(7B) 3.0943 no .
Se(1) H(14A) 3.0936 no 2_656
Se(1) H(21A) 3.3905 no 2_656
Se(1) H(1N) 3.1937 no .
Se(1) H(2N) 3.1024 no 2_656
Se(1) H(3N) 3.5343 no .
Cu(1) H(2B) 3.4322 no .
Cu(1) H(4B) 3.4960 no .
Cu(1) H(7A) 3.0238 no .
Cu(1) H(7B) 2.9681 no .
Cu(1) H(14A) 2.8391 no .
Cu(1) H(14B) 3.4348 no .
Cu(1) H(21A) 3.1423 no .
Cu(1) H(21B) 3.1981 no .
O(1) H(29A) 2.5054 no .
O(1) H(29B) 3.0268 no .
O(1) H(29C) 3.0277 no .
O(1) H(30A) 2.2102 no .
O(1) H(30B) 3.2273 no .
O(1) H(30C) 3.3951 no .
N(1) H(9) 3.0189 no .
N(1) H(2A) 3.3394 no .
N(1) H(2B) 2.6323 no .
N(1) H(6A) 3.3177 no .
N(1) H(6B) 2.5948 no .
N(1) H(3N) 2.9757 no .
N(2) H(16) 3.4582 no .
N(2) H(20) 3.2683 no .
N(2) H(2A) 3.3338 no .
N(2) H(2B) 2.6178 no .
N(2) H(4A) 3.3148 no .
N(2) H(4B) 2.5733 no .
N(2) H(7A) 3.3089 no .
N(2) H(21B) 3.3854 no .
N(3) H(23) 3.5666 no .
N(3) H(27) 3.1397 no .
N(3) H(4A) 3.3386 no .
N(3) H(4B) 2.6359 no .
N(3) H(6A) 3.2886 no .
N(3) H(6B) 2.5448 no .
N(3) H(1N) 2.9728 no .
N(3) H(2N) 3.1670 no .
N(4) H(29A) 3.2151 no .
N(4) H(29B) 2.6652 no .
N(4) H(29C) 2.6509 no .
C(1) H(4A) 3.3629 no .
C(1) H(7A) 2.7422 no .
C(1) H(7B) 3.3366 no .
C(1) H(3) 3.3857 no .
C(1) H(5) 3.3893 no .
C(1) H(3N) 3.2569 no .
C(2) H(4A) 2.8081 no .
C(2) H(4B) 3.3629 no .
C(2) H(6A) 2.7589 no .
C(2) H(6B) 3.3527 no .
C(2) H(7A) 2.8331 no .
C(2) H(14B) 2.7140 no .
C(2) H(1N) 3.2820 no .
C(2) H(2N) 3.2702 no .
C(3) H(16) 3.3661 no .
C(3) H(6A) 3.3230 no .
C(3) H(14A) 3.2900 no .
C(3) H(14B) 2.5271 no .
C(3) H(1) 3.3855 no .
C(3) H(5) 3.4053 no .
C(4) H(23) 3.5075 no .
C(4) H(2A) 2.7970 no .
C(4) H(2B) 3.3680 no .
C(4) H(6A) 2.7759 no .
C(4) H(6B) 3.3550 no .
C(4) H(21B) 2.8871 no .
C(4) H(2N) 2.5212 no .
C(4) H(3N) 3.2791 no .
C(5) H(23) 3.5072 no .
C(5) H(2A) 3.3431 no .
C(5) H(21A) 3.3277 no .
C(5) H(21B) 2.7386 no .
C(5) H(1) 3.3874 no .
C(5) H(3) 3.4006 no .
C(5) H(1N) 3.3107 no .
C(5) H(2N) 3.3548 no .
C(6) H(2A) 2.7648 no .
C(6) H(2B) 3.3519 no .
C(6) H(4A) 2.7917 no .
C(6) H(4B) 3.3521 no .
C(6) H(1N) 2.5349 no .
C(6) H(3N) 2.4728 no .
C(7) H(9) 2.6910 no .
C(7) H(13) 2.6507 no .
C(7) H(2B) 2.7392 no .
C(7) H(14B) 3.5874 no .
C(7) H(1) 2.6061 no .
C(8) H(10) 3.2663 no .
C(8) H(12) 3.2655 no .
C(8) H(2B) 3.3796 no .
C(8) H(1) 2.5655 no .
C(8) H(1N) 2.6850 no .
C(9) H(11) 3.2562 no .
C(9) H(13) 3.2486 no .
C(9) H(7A) 3.3182 no .
C(9) H(7B) 2.7639 no .
C(9) H(1) 3.1036 no .
C(9) H(1N) 2.8755 no .
C(10) H(12) 3.2439 no .
C(11) H(9) 3.2557 no .
C(11) H(13) 3.2389 no .
C(12) H(10) 3.2421 no .
C(13) H(9) 3.2498 no .
C(13) H(11) 3.2425 no .
C(13) H(2B) 3.4091 no .
C(13) H(7A) 2.5283 no .
C(13) H(7B) 3.1260 no .
C(13) H(1) 3.0789 no .
C(14) H(16) 2.6900 no .
C(14) H(20) 2.6394 no .
C(14) H(2B) 2.7376 no .
C(14) H(7A) 3.1447 no .
C(14) H(3) 2.5880 no .
C(15) H(17) 3.2636 no .
C(15) H(19) 3.2635 no .
C(15) H(3) 2.9679 no .
C(15) H(2N) 2.4102 no .
C(16) H(18) 3.2580 no .
C(16) H(20) 3.2472 no .
C(16) H(14A) 3.2628 no .
C(16) H(14B) 2.6207 no .
C(16) H(3) 2.9298 no .
C(16) H(2N) 3.3081 no .
C(17) H(19) 3.2533 no .
C(18) H(16) 3.2571 no .
C(18) H(20) 3.2437 no .
C(19) H(17) 3.2520 no .
C(20) H(16) 3.2488 no .
C(20) H(18) 3.2467 no .
C(20) H(14A) 2.6150 no .
C(20) H(14B) 3.2692 no .
C(20) H(2N) 2.8805 no .
C(21) H(23) 2.6058 no .
C(21) H(27) 2.7040 no .
C(21) H(4B) 2.7982 no .
C(21) H(5) 2.6071 no .
C(21) H(2N) 3.4689 no .
C(22) H(24) 3.2432 no .
C(22) H(26) 3.2635 no .
C(22) H(4B) 3.4710 no .
C(22) H(5) 2.5632 no .
C(22) H(3N) 2.6484 no .
C(23) H(25) 3.2085 no .
C(23) H(27) 3.2368 no .
C(23) H(4B) 3.3723 no .
C(23) H(21A) 3.1516 no .
C(23) H(21B) 2.4957 no .
C(23) H(5) 2.8993 no .
C(24) H(26) 3.2310 no .
C(25) H(23) 3.2057 no .
C(25) H(27) 3.2708 no .
C(26) H(24) 3.2315 no .
C(27) H(23) 3.2337 no .
C(27) H(25) 3.2699 no .
C(27) H(21A) 2.7382 no .
C(27) H(21B) 3.3076 no .
C(27) H(5) 3.2181 no .
C(27) H(3N) 2.9272 no .
C(28) H(30A) 2.4319 no .
C(28) H(30B) 2.9634 no .
C(28) H(30C) 3.0725 no .
C(28) H(31A) 2.6482 no .
C(28) H(31B) 3.2193 no .
C(28) H(31C) 2.8061 no .
C(29) H(31A) 2.6036 no .
C(29) H(31C) 2.9286 no .
C(30) H(31A) 3.2404 no .
C(30) H(31B) 2.5383 no .
C(30) H(31C) 3.0548 no .
C(31) H(29B) 2.7509 no .
C(31) H(29C) 2.7411 no .
C(31) H(30A) 3.3331 no .
C(31) H(30B) 2.8096 no .
C(31) H(30C) 2.7019 no .
H(9) H(10) 2.3416 no .
H(9) H(7B) 2.7269 no .
H(9) H(1) 3.3366 no .
H(9) H(1N) 2.4896 no .
H(10) H(11) 2.3298 no .
H(11) H(12) 2.3147 no .
H(12) H(13) 2.3337 no .
H(13) H(2B) 2.9316 no .
H(13) H(7A) 2.3029 no .
H(13) H(7B) 3.3231 no .
H(13) H(1) 3.2880 no .
H(16) H(17) 2.3371 no .
H(16) H(14A) 3.5257 no .
H(16) H(14B) 2.4489 no .
H(16) H(3) 2.5742 no .
H(16) H(2N) 3.5895 no .
H(17) H(18) 2.3345 no .
H(18) H(19) 2.3297 no .
H(19) H(20) 2.3283 no .
H(20) H(14A) 2.4450 no .
H(20) H(14B) 3.5258 no .
H(20) H(2N) 2.8923 no .
H(23) H(24) 2.3174 no .
H(23) H(4B) 2.8146 no .
H(23) H(21A) 3.3457 no .
H(23) H(21B) 2.2549 no .
H(23) H(5) 3.0440 no .
H(24) H(25) 2.2655 no .
H(25) H(26) 2.3528 no .
H(26) H(27) 2.3777 no .
H(27) H(21A) 2.6691 no .
H(27) H(5) 3.5479 no .
H(27) H(3N) 2.6316 no .
H(2A) H(4A) 2.7208 no .
H(2A) H(6A) 2.6503 no .
H(2A) H(14B) 3.3739 no .
H(2A) H(1) 2.2810 no .
H(2A) H(3) 2.2736 no .
H(2B) H(7A) 2.1942 no .
H(2B) H(14A) 3.2697 no .
H(2B) H(14B) 2.0917 no .
H(2B) H(1) 2.3981 no .
H(2B) H(3) 2.4050 no .
H(2B) H(1N) 3.4994 no .
H(2B) H(2N) 3.4818 no .
H(4A) H(6A) 2.6941 no .
H(4A) H(3) 2.2765 no .
H(4A) H(5) 2.2721 no .
H(4A) H(2N) 3.3558 no .
H(4B) H(21B) 2.2603 no .
H(4B) H(3) 2.4211 no .
H(4B) H(5) 2.4128 no .
H(4B) H(2N) 2.2392 no .
H(4B) H(3N) 3.5039 no .
H(6A) H(1) 2.2778 no .
H(6A) H(5) 2.2830 no .
H(6A) H(1N) 3.3902 no .
H(6A) H(3N) 3.3286 no .
H(6B) H(1) 2.3887 no .
H(6B) H(5) 2.4013 no .
H(6B) H(1N) 2.2773 no .
H(6B) H(3N) 2.1935 no .
H(7A) H(14A) 2.9741 no .
H(7A) H(14B) 2.7333 no .
H(7A) H(1) 2.9269 no .
H(7A) H(1N) 2.7602 no .
H(7B) H(1) 3.5086 no .
H(7B) H(1N) 2.2618 no .
H(14A) H(3) 3.5297 no .
H(14A) H(2N) 2.4887 no .
H(14B) H(3) 2.5107 no .
H(14B) H(2N) 2.7184 no .
H(21A) H(5) 3.5116 no .
H(21A) H(3N) 2.2385 no .
H(21B) H(5) 2.9210 no .
H(21B) H(2N) 2.8694 no .
H(21B) H(3N) 2.7404 no .
H(1) H(1N) 2.3172 no .
H(3) H(2N) 2.3044 no .
H(5) H(3N) 2.3159 no .
H(29A) H(31A) 3.5586 no .
H(29B) H(31A) 2.2108 no .
H(29B) H(31C) 3.0357 no .
H(29C) H(31A) 2.6467 no .
H(29C) H(31C) 2.5179 no .
H(30A) H(31B) 3.4625 no .
H(30B) H(31B) 2.7395 no .
H(30B) H(31C) 3.0666 no .
H(30C) H(31A) 3.3181 no .
H(30C) H(31B) 2.4006 no .
H(30C) H(31C) 3.4011 no .
H(1N) H(3N) 2.6948 no .
Sb(1) H(11) 3.5199 no 2_645
Sb(1) H(4A) 3.5156 no 2_655
Se(1) H(30A) 3.2945 no 2_656
F(1) H(9) 2.8731 no .
F(1) H(20) 3.0262 no 2_656
F(1) H(6B) 3.0332 no .
F(1) H(30A) 3.5085 no 2_656
F(1) H(30B) 2.9034 no 2_656
F(1) H(1N) 2.2031 no .
F(1) H(3N) 2.9067 no .
F(2) H(11) 2.5780 no 2_645
F(2) H(26) 2.8333 no 2_755
F(2) H(2A) 3.0451 no 1_655
F(2) H(2B) 3.4622 no 1_655
F(2) H(4A) 2.8176 no 2_655
F(3) H(27) 2.6880 no .
F(3) H(4A) 2.7709 no 2_655
F(3) H(6A) 2.6179 no 2_655
F(3) H(6B) 2.5456 no .
F(3) H(5) 3.5550 no .
F(3) H(5) 3.1924 no 2_655
F(3) H(3N) 2.5751 no .
F(4) H(11) 3.1857 no 2_645
F(4) H(12) 3.4188 no 1_655
F(4) H(13) 2.8713 no 1_655
F(4) H(19) 2.5459 no 2_656
F(4) H(20) 3.4668 no 2_656
F(4) H(24) 3.3286 no 1_545
F(4) H(30B) 2.9791 no 2_656
F(5) H(9) 3.4082 no .
F(5) H(10) 2.6856 no 2_645
F(5) H(11) 2.9639 no 2_645
F(5) H(4A) 3.0428 no 2_655
F(5) H(6B) 3.2474 no .
F(5) H(5) 3.4365 no 2_655
F(6) H(16) 2.7889 no 1_655
F(6) H(19) 3.3388 no 2_656
F(6) H(20) 2.7574 no 2_656
F(6) H(27) 3.3154 no .
F(6) H(2A) 3.3125 no 1_655
F(6) H(2B) 2.7254 no 1_655
F(6) H(14B) 2.7691 no 1_655
F(6) H(3) 3.4801 no 1_655
O(1) H(20) 3.2212 no .
O(1) H(23) 3.5825 no .
O(1) H(4B) 2.6928 no .
O(1) H(21A) 3.5788 no .
O(1) H(21B) 2.3543 no .
O(1) H(30C) 3.4512 no 2_666
O(1) H(2N) 2.0806 no .
N(4) H(19) 3.2682 no .
N(4) H(30C) 3.1442 no 2_666
C(4) H(29A) 3.5038 no .
C(5) H(6A) 3.4663 no 2_655
C(5) H(6B) 3.5887 no 2_655
C(6) H(6A) 3.5349 no 2_655
C(6) H(5) 3.1785 no 2_655
C(7) H(18) 3.3816 no 2_556
C(8) H(18) 3.4855 no 2_556
C(8) H(25) 3.4088 no 2_655
C(8) H(29B) 3.0111 no 1_545
C(9) H(24) 3.5870 no 2_655
C(9) H(25) 3.4701 no 2_655
C(9) H(29B) 2.9676 no 1_545
C(9) H(30B) 3.5303 no 2_656
C(9) H(30C) 3.2487 no 2_656
C(10) H(24) 3.0623 no 2_655
C(10) H(25) 3.2487 no 2_655
C(10) H(29A) 3.3926 no 1_545
C(10) H(29B) 3.1141 no 1_545
C(11) H(24) 3.4115 no 2_655
C(11) H(25) 2.9445 no 2_655
C(11) H(29A) 3.2017 no 1_545
C(11) H(29B) 3.2803 no 1_545
C(12) H(12) 3.5443 no 2_545
C(12) H(25) 3.2764 no 1_445
C(12) H(25) 2.8529 no 2_655
C(12) H(29A) 3.5337 no 1_545
C(12) H(29B) 3.3280 no 1_545
C(13) H(18) 3.2322 no 2_556
C(13) H(19) 3.2780 no 2_556
C(13) H(25) 3.0844 no 2_655
C(13) H(29B) 3.2029 no 1_545
C(15) H(14A) 3.1558 no 2_556
C(15) H(14B) 3.2188 no 2_556
C(16) H(27) 3.1543 no 1_455
C(16) H(14A) 2.9729 no 2_556
C(16) H(29C) 3.5642 no .
C(17) H(27) 3.3698 no 1_455
C(17) H(7A) 3.4400 no 2_556
C(17) H(14A) 3.3532 no 2_556
C(17) H(21A) 3.1598 no 1_455
C(17) H(29C) 3.1166 no .
C(17) H(31A) 3.3710 no 2_566
C(17) H(31C) 3.4773 no 2_566
C(18) H(13) 3.1914 no 2_556
C(18) H(7A) 2.9341 no 2_556
C(18) H(7B) 3.5118 no 2_556
C(18) H(29C) 2.8848 no .
C(18) H(31A) 3.2520 no 2_566
C(18) H(31C) 3.4018 no .
C(18) H(31C) 3.4212 no 2_566
C(19) H(13) 2.9498 no 2_556
C(19) H(7A) 3.2431 no 2_556
C(19) H(14B) 3.4744 no 2_556
C(19) H(29C) 3.1466 no .
C(19) H(30B) 3.4859 no .
C(19) H(31C) 3.1683 no .
C(20) H(14B) 3.1311 no 2_556
C(20) H(29C) 3.5770 no .
C(20) H(30B) 3.5745 no .
C(21) H(17) 3.1270 no 1_655
C(21) H(31B) 3.1768 no 2_666
C(22) H(17) 3.0826 no 1_655
C(22) H(6A) 3.5972 no 2_655
C(22) H(31B) 3.0178 no 2_666
C(23) H(31B) 2.7709 no 2_666
C(24) H(12) 3.5547 no 1_665
C(24) H(1) 3.4827 no 2_655
C(24) H(31B) 3.5192 no 2_666
C(25) H(12) 2.8391 no 1_665
C(25) H(1) 2.8190 no 2_655
C(26) H(12) 3.4193 no 1_665
C(26) H(2A) 3.4171 no 2_655
C(26) H(6A) 3.2145 no 2_655
C(26) H(1) 3.0103 no 2_655
C(27) H(16) 3.1731 no 1_655
C(27) H(17) 3.0095 no 1_655
C(27) H(6A) 3.1577 no 2_655
C(28) H(20) 3.4731 no .
C(28) H(4B) 3.4430 no .
C(28) H(21B) 3.4024 no .
C(28) H(30C) 3.0425 no 2_666
C(28) H(2N) 2.9947 no .
C(29) H(18) 3.4703 no 2_566
C(29) H(4B) 3.4935 no .
C(29) H(30C) 3.3915 no 2_666
C(29) H(2N) 3.5666 no .
C(30) H(9) 3.0599 no 2_656
C(30) H(19) 3.5633 no .
C(30) H(20) 3.5448 no .
C(30) H(7B) 3.5796 no 2_656
C(30) H(31A) 3.4907 no 2_666
C(31) H(17) 3.0981 no 2_566
C(31) H(18) 3.1333 no 2_566
C(31) H(19) 3.4542 no .
C(31) H(30A) 3.5910 no 2_666
C(31) H(30C) 3.5681 no 2_666
H(9) F(1) 2.8731 no .
H(9) F(5) 3.4082 no .
H(9) C(30) 3.0599 no 2_656
H(9) H(29B) 3.4013 no 1_545
H(9) H(30A) 3.1161 no 2_656
H(9) H(30B) 2.7344 no 2_656
H(9) H(30C) 2.8214 no 2_656
H(10) F(5) 2.6856 no 2_645
H(10) H(23) 2.9948 no 1_545
H(10) H(24) 3.1818 no 1_545
H(10) H(24) 2.9970 no 2_655
H(11) Sb(1) 3.5199 no 2_645
H(11) F(2) 2.5780 no 2_645
H(11) F(4) 3.1857 no 2_645
H(11) F(5) 2.9639 no 2_645
H(11) H(12) 3.5120 no 2_545
H(11) H(24) 3.5887 no 2_655
H(11) H(25) 3.4396 no 1_445
H(11) H(25) 3.3572 no 2_655
H(11) H(26) 3.3270 no 1_445
H(11) H(29A) 3.3684 no 1_545
H(12) F(4) 3.4188 no 1_455
H(12) C(12) 3.5443 no 2_545
H(12) C(24) 3.5547 no 1_445
H(12) C(25) 2.8391 no 1_445
H(12) C(26) 3.4193 no 1_445
H(12) H(11) 3.5120 no 2_545
H(12) H(12) 3.2709 no 2_545
H(12) H(25) 2.4005 no 1_445
H(12) H(25) 3.2164 no 2_655
H(12) H(26) 3.4577 no 1_445
H(13) F(4) 2.8713 no 1_455
H(13) C(18) 3.1914 no 2_556
H(13) C(19) 2.9498 no 2_556
H(13) H(18) 2.9270 no 2_556
H(13) H(19) 2.4589 no 2_556
H(13) H(25) 3.5454 no 2_655
H(16) F(6) 2.7889 no 1_455
H(16) C(27) 3.1731 no 1_455
H(16) H(27) 2.4339 no 1_455
H(16) H(14A) 3.1567 no 2_556
H(16) H(21A) 3.4483 no 1_455
H(17) C(21) 3.1270 no 1_455
H(17) C(22) 3.0826 no 1_455
H(17) C(27) 3.0095 no 1_455
H(17) C(31) 3.0981 no 2_566
H(17) H(27) 2.8791 no 1_455
H(17) H(21A) 2.3977 no 1_455
H(17) H(21B) 3.5924 no 1_455
H(17) H(29C) 3.4865 no .
H(17) H(31A) 2.8133 no 2_566
H(17) H(31B) 3.0145 no 2_566
H(17) H(31C) 2.9404 no 2_566
H(18) C(7) 3.3816 no 2_556
H(18) C(8) 3.4855 no 2_556
H(18) C(13) 3.2322 no 2_556
H(18) C(29) 3.4703 no 2_566
H(18) C(31) 3.1333 no 2_566
H(18) H(13) 2.9270 no 2_556
H(18) H(7A) 2.9339 no 2_556
H(18) H(7B) 3.2225 no 2_556
H(18) H(29B) 3.0446 no 2_566
H(18) H(29C) 3.1320 no .
H(18) H(29C) 2.9888 no 2_566
H(18) H(31A) 2.5647 no 2_566
H(18) H(31C) 3.2361 no .
H(18) H(31C) 2.8260 no 2_566
H(19) F(4) 2.5459 no 2_656
H(19) F(6) 3.3388 no 2_656
H(19) N(4) 3.2682 no .
H(19) C(13) 3.2780 no 2_556
H(19) C(30) 3.5633 no .
H(19) C(31) 3.4542 no .
H(19) H(13) 2.4589 no 2_556
H(19) H(7A) 3.4351 no 2_556
H(19) H(29C) 3.5382 no .
H(19) H(30B) 2.9591 no .
H(19) H(31C) 2.8151 no .
H(20) F(1) 3.0262 no 2_656
H(20) F(4) 3.4668 no 2_656
H(20) F(6) 2.7574 no 2_656
H(20) O(1) 3.2212 no .
H(20) C(28) 3.4731 no .
H(20) C(30) 3.5448 no .
H(20) H(14B) 3.3772 no 2_556
H(20) H(30A) 3.3863 no .
H(20) H(30B) 3.1257 no .
H(23) O(1) 3.5825 no .
H(23) H(10) 2.9948 no 1_565
H(23) H(30C) 3.0952 no 2_666
H(23) H(31B) 2.6389 no 2_666
H(24) F(4) 3.3286 no 1_565
H(24) C(9) 3.5870 no 2_655
H(24) C(10) 3.0623 no 2_655
H(24) C(11) 3.4115 no 2_655
H(24) H(10) 3.1818 no 1_565
H(24) H(10) 2.9970 no 2_655
H(24) H(11) 3.5887 no 2_655
H(25) C(8) 3.4088 no 2_655
H(25) C(9) 3.4701 no 2_655
H(25) C(10) 3.2487 no 2_655
H(25) C(11) 2.9445 no 2_655
H(25) C(12) 3.2764 no 1_665
H(25) C(12) 2.8529 no 2_655
H(25) C(13) 3.0844 no 2_655
H(25) H(11) 3.4396 no 1_665
H(25) H(11) 3.3572 no 2_655
H(25) H(12) 2.4005 no 1_665
H(25) H(12) 3.2164 no 2_655
H(25) H(13) 3.5454 no 2_655
H(25) H(1) 2.7705 no 2_655
H(26) F(2) 2.8333 no 2_755
H(26) H(11) 3.3270 no 1_665
H(26) H(12) 3.4577 no 1_665
H(26) H(2A) 2.9256 no 2_655
H(26) H(6A) 3.4414 no 2_655
H(26) H(1) 3.0991 no 2_655
H(27) F(3) 2.6880 no .
H(27) F(6) 3.3154 no .
H(27) C(16) 3.1543 no 1_655
H(27) C(17) 3.3698 no 1_655
H(27) H(16) 2.4339 no 1_655
H(27) H(17) 2.8791 no 1_655
H(27) H(6A) 3.3459 no 2_655
H(2A) F(2) 3.0451 no 1_455
H(2A) F(6) 3.3125 no 1_455
H(2A) C(26) 3.4171 no 2_655
H(2A) H(26) 2.9256 no 2_655
H(2B) F(2) 3.4622 no 1_455
H(2B) F(6) 2.7254 no 1_455
H(4A) Sb(1) 3.5156 no 2_655
H(4A) F(2) 2.8176 no 2_655
H(4A) F(3) 2.7709 no 2_655
H(4A) F(5) 3.0428 no 2_655
H(4B) O(1) 2.6928 no .
H(4B) C(28) 3.4430 no .
H(4B) C(29) 3.4935 no .
H(4B) H(29A) 2.7498 no .
H(6A) F(3) 2.6179 no 2_655
H(6A) C(5) 3.4663 no 2_655
H(6A) C(6) 3.5349 no 2_655
H(6A) C(22) 3.5972 no 2_655
H(6A) C(26) 3.2145 no 2_655
H(6A) C(27) 3.1577 no 2_655
H(6A) H(26) 3.4414 no 2_655
H(6A) H(27) 3.3459 no 2_655
H(6A) H(6A) 3.4036 no 2_655
H(6A) H(6B) 3.1457 no 2_655
H(6A) H(5) 2.6960 no 2_655
H(6B) F(1) 3.0332 no .
H(6B) F(3) 2.5456 no .
H(6B) F(5) 3.2474 no .
H(6B) C(5) 3.5887 no 2_655
H(6B) H(6A) 3.1457 no 2_655
H(6B) H(5) 2.7528 no 2_655
H(7A) C(17) 3.4400 no 2_556
H(7A) C(18) 2.9341 no 2_556
H(7A) C(19) 3.2431 no 2_556
H(7A) H(18) 2.9339 no 2_556
H(7A) H(19) 3.4351 no 2_556
H(7B) C(18) 3.5118 no 2_556
H(7B) C(30) 3.5796 no 2_656
H(7B) H(18) 3.2225 no 2_556
H(7B) H(29B) 3.4621 no 1_545
H(7B) H(30A) 2.8711 no 2_656
H(7B) H(30C) 3.5921 no 2_656
H(7B) H(31A) 3.0932 no 1_545
H(14A) C(15) 3.1558 no 2_556
H(14A) C(16) 2.9729 no 2_556
H(14A) C(17) 3.3532 no 2_556
H(14A) H(16) 3.1567 no 2_556
H(14A) H(14B) 3.5628 no 2_556
H(14B) F(6) 2.7691 no 1_455
H(14B) C(15) 3.2188 no 2_556
H(14B) C(19) 3.4744 no 2_556
H(14B) C(20) 3.1311 no 2_556
H(14B) H(20) 3.3772 no 2_556
H(14B) H(14A) 3.5628 no 2_556
H(21A) O(1) 3.5788 no .
H(21A) C(17) 3.1598 no 1_655
H(21A) H(16) 3.4483 no 1_655
H(21A) H(17) 2.3977 no 1_655
H(21A) H(31A) 3.4900 no 2_666
H(21A) H(31B) 3.1457 no 2_666
H(21B) O(1) 2.3543 no .
H(21B) C(28) 3.4024 no .
H(21B) H(17) 3.5924 no 1_655
H(21B) H(30A) 3.5446 no .
H(21B) H(31B) 2.8102 no 2_666
H(1) C(24) 3.4827 no 2_655
H(1) C(25) 2.8190 no 2_655
H(1) C(26) 3.0103 no 2_655
H(1) H(25) 2.7705 no 2_655
H(1) H(26) 3.0991 no 2_655
H(3) F(6) 3.4801 no 1_455
H(3) H(29A) 3.3353 no .
H(5) F(3) 3.5550 no .
H(5) F(3) 3.1924 no 2_655
H(5) F(5) 3.4365 no 2_655
H(5) C(6) 3.1785 no 2_655
H(5) H(6A) 2.6960 no 2_655
H(5) H(6B) 2.7528 no 2_655
H(29A) C(4) 3.5038 no .
H(29A) C(10) 3.3926 no 1_565
H(29A) C(11) 3.2017 no 1_565
H(29A) C(12) 3.5337 no 1_565
H(29A) H(11) 3.3684 no 1_565
H(29A) H(4B) 2.7498 no .
H(29A) H(3) 3.3353 no .
H(29A) H(2N) 3.1735 no .
H(29B) C(8) 3.0111 no 1_565
H(29B) C(9) 2.9676 no 1_565
H(29B) C(10) 3.1141 no 1_565
H(29B) C(11) 3.2803 no 1_565
H(29B) C(12) 3.3280 no 1_565
H(29B) C(13) 3.2029 no 1_565
H(29B) H(9) 3.4013 no 1_565
H(29B) H(18) 3.0446 no 2_566
H(29B) H(7B) 3.4621 no 1_565
H(29B) H(30C) 2.8553 no 2_666
H(29C) C(16) 3.5642 no .
H(29C) C(17) 3.1166 no .
H(29C) C(18) 2.8848 no .
H(29C) C(19) 3.1466 no .
H(29C) C(20) 3.5770 no .
H(29C) H(17) 3.4865 no .
H(29C) H(18) 3.1320 no .
H(29C) H(18) 2.9888 no 2_566
H(29C) H(19) 3.5382 no .
H(30A) Se(1) 3.2945 no 2_656
H(30A) F(1) 3.5085 no 2_656
H(30A) C(31) 3.5910 no 2_666
H(30A) H(9) 3.1161 no 2_656
H(30A) H(20) 3.3863 no .
H(30A) H(7B) 2.8711 no 2_656
H(30A) H(21B) 3.5446 no .
H(30A) H(31A) 3.0265 no 2_666
H(30A) H(31B) 3.5810 no 2_666
H(30B) F(1) 2.9034 no 2_656
H(30B) F(4) 2.9791 no 2_656
H(30B) C(9) 3.5303 no 2_656
H(30B) C(19) 3.4859 no .
H(30B) C(20) 3.5745 no .
H(30B) H(9) 2.7344 no 2_656
H(30B) H(19) 2.9591 no .
H(30B) H(20) 3.1257 no .
H(30C) O(1) 3.4512 no 2_666
H(30C) N(4) 3.1442 no 2_666
H(30C) C(9) 3.2487 no 2_656
H(30C) C(28) 3.0425 no 2_666
H(30C) C(29) 3.3915 no 2_666
H(30C) C(31) 3.5681 no 2_666
H(30C) H(9) 2.8214 no 2_656
H(30C) H(23) 3.0952 no 2_666
H(30C) H(7B) 3.5921 no 2_656
H(30C) H(29B) 2.8553 no 2_666
H(30C) H(31A) 3.1080 no 2_666
H(31A) C(17) 3.3710 no 2_566
H(31A) C(18) 3.2520 no 2_566
H(31A) C(30) 3.4907 no 2_666
H(31A) H(17) 2.8133 no 2_566
H(31A) H(18) 2.5647 no 2_566
H(31A) H(7B) 3.0932 no 1_565
H(31A) H(21A) 3.4900 no 2_666
H(31A) H(30A) 3.0265 no 2_666
H(31A) H(30C) 3.1080 no 2_666
H(31B) C(21) 3.1768 no 2_666
H(31B) C(22) 3.0178 no 2_666
H(31B) C(23) 2.7709 no 2_666
H(31B) C(24) 3.5192 no 2_666
H(31B) H(17) 3.0145 no 2_566
H(31B) H(23) 2.6389 no 2_666
H(31B) H(21A) 3.1457 no 2_666
H(31B) H(21B) 2.8102 no 2_666
H(31B) H(30A) 3.5810 no 2_666
H(31C) C(17) 3.4773 no 2_566
H(31C) C(18) 3.4018 no .
H(31C) C(18) 3.4212 no 2_566
H(31C) C(19) 3.1683 no .
H(31C) H(17) 2.9404 no 2_566
H(31C) H(18) 3.2361 no .
H(31C) H(18) 2.8260 no 2_566
H(31C) H(19) 2.8151 no .
H(1N) F(1) 2.2031 no .
H(2N) O(1) 2.0806 no .
H(2N) C(28) 2.9947 no .
H(2N) C(29) 3.5666 no .
H(2N) H(29A) 3.1735 no .
H(3N) F(1) 2.9067 no .
H(3N) F(3) 2.5751 no .

loop_
_geom_hbond_atom_site_label_D
_geom_hbond_atom_site_label_H
_geom_hbond_atom_site_label_A
_geom_hbond_distance_DA
_geom_hbond_distance_DH
_geom_hbond_distance_HA
_geom_hbond_angle_DHA
_geom_hbond_publ_flag
N(2) H(2N) O(1) 2.999(3) 0.930 2.081 169.3 no

loop_
_geom_torsion_atom_site_label_1
_geom_torsion_atom_site_label_2
_geom_torsion_atom_site_label_3
_geom_torsion_atom_site_label_4
_geom_torsion
_geom_torsion_publ_flag
_geom_torsion_site_symmetry_1
_geom_torsion_site_symmetry_3
_geom_torsion_site_symmetry_4
Se(1) Se(1) Cu(1) N(1) -160.657(14) no 2_656 . .
Se(1) Se(1) Cu(1) N(2) -32.64(3) no 2_656 . .
Se(1) Se(1) Cu(1) N(3) 108.156(15) no 2_656 . .
Se(1) Se(1) Cu(1) N(1) -45.06(3) no 2_656 2_656 2_656
Se(1) Se(1) Cu(1) N(2) -165.641(14) no 2_656 2_656 2_656
Se(1) Se(1) Cu(1) N(3) 96.274(17) no 2_656 2_656 2_656
Cu(1) Se(1) Cu(1) N(1) -45.06(4) no . 2_656 2_656
Cu(1) Se(1) Cu(1) N(2) -165.641(14) no . 2_656 2_656
Cu(1) Se(1) Cu(1) N(3) 96.274(19) no . 2_656 2_656
Cu(1) Se(1) Cu(1) N(1) -160.657(14) no 2_656 . .
Cu(1) Se(1) Cu(1) N(2) -32.64(4) no 2_656 . .
Cu(1) Se(1) Cu(1) N(3) 108.156(17) no 2_656 . .
Se(1) Cu(1) N(1) C(1) -160.68(10) no . . .
Se(1) Cu(1) N(1) C(7) 70.90(11) no . . .
Se(1) Cu(1) N(2) C(3) -169.57(4) no . . .
Se(1) Cu(1) N(2) C(14) -39.5(2) no . . .
Se(1) Cu(1) N(3) C(5) 153.57(11) no . . .
Se(1) Cu(1) N(3) C(21) -76.26(14) no . . .
Se(1) Cu(1) N(1) C(1) 160.62(5) no 2_656 . .
Se(1) Cu(1) N(1) C(7) 32.2(2) no 2_656 . .
Se(1) Cu(1) N(2) C(3) 162.17(10) no 2_656 . .
Se(1) Cu(1) N(2) C(14) -67.79(10) no 2_656 . .
Se(1) Cu(1) N(3) C(5) -141.58(10) no 2_656 . .
Se(1) Cu(1) N(3) C(21) -11.41(16) no 2_656 . .
N(1) Cu(1) N(2) C(3) -41.61(13) no . . .
N(1) Cu(1) N(2) C(14) 88.43(12) no . . .
N(2) Cu(1) N(1) C(1) 40.71(13) no . . .
N(2) Cu(1) N(1) C(7) -87.70(13) no . . .
N(1) Cu(1) N(3) C(5) 55.24(13) no . . .
N(1) Cu(1) N(3) C(21) -174.59(15) no . . .
N(3) Cu(1) N(1) C(1) -54.36(12) no . . .
N(3) Cu(1) N(1) C(7) 177.22(13) no . . .
N(2) Cu(1) N(3) C(5) -43.32(13) no . . .
N(2) Cu(1) N(3) C(21) 86.85(14) no . . .
N(3) Cu(1) N(2) C(3) 47.96(13) no . . .
N(3) Cu(1) N(2) C(14) 178.00(11) no . . .
Cu(1) N(1) C(1) C(2) -56.37(19) no . . .
Cu(1) N(1) C(1) C(6) 67.95(19) no . . .
Cu(1) N(1) C(7) C(8) -176.85(14) no . . .
C(1) N(1) C(7) C(8) 55.5(3) no . . .
C(7) N(1) C(1) C(2) 70.4(3) no . . .
C(7) N(1) C(1) C(6) -165.26(17) no . . .
Cu(1) N(2) C(3) C(2) 58.7(2) no . . .
Cu(1) N(2) C(3) C(4) -65.7(2) no . . .
Cu(1) N(2) C(14) C(15) 140.17(14) no . . .
C(3) N(2) C(14) C(15) -90.0(3) no . . .
C(14) N(2) C(3) C(2) -72.3(3) no . . .
C(14) N(2) C(3) C(4) 163.35(19) no . . .
Cu(1) N(3) C(5) C(4) 56.5(2) no . . .
Cu(1) N(3) C(5) C(6) -67.10(19) no . . .
Cu(1) N(3) C(21) C(22) 176.86(15) no . . .
C(5) N(3) C(21) C(22) -55.7(3) no . . .
C(21) N(3) C(5) C(4) -72.9(3) no . . .
C(21) N(3) C(5) C(6) 163.50(19) no . . .
C(30) N(4) C(28) O(1) -2.4(6) no . . .
C(30) N(4) C(28) C(29) 176.6(3) no . . .
C(31) N(4) C(28) O(1) 179.5(4) no . . .
C(31) N(4) C(28) C(29) -1.5(6) no . . .
N(1) C(1) C(2) C(3) 72.1(3) no . . .
N(1) C(1) C(6) C(5) -72.4(3) no . . .
C(2) C(1) C(6) C(5) 52.7(3) no . . .
C(6) C(1) C(2) C(3) -52.2(3) no . . .
C(1) C(2) C(3) N(2) -73.3(3) no . . .
C(1) C(2) C(3) C(4) 50.3(3) no . . .
N(2) C(3) C(4) C(5) 75.7(3) no . . .
C(2) C(3) C(4) C(5) -49.1(3) no . . .
C(3) C(4) C(5) N(3) -73.0(3) no . . .
C(3) C(4) C(5) C(6) 49.2(3) no . . .
N(3) C(5) C(6) C(1) 73.6(3) no . . .
C(4) C(5) C(6) C(1) -51.2(3) no . . .
N(1) C(7) C(8) C(9) 63.0(4) no . . .
N(1) C(7) C(8) C(13) -118.6(3) no . . .
C(7) C(8) C(9) C(10) 177.4(3) no . . .
C(7) C(8) C(13) C(12) -176.7(3) no . . .
C(9) C(8) C(13) C(12) 1.7(5) no . . .
C(13) C(8) C(9) C(10) -0.9(5) no . . .
C(8) C(9) C(10) C(11) -0.4(5) no . . .
C(9) C(10) C(11) C(12) 1.1(5) no . . .
C(10) C(11) C(12) C(13) -0.3(6) no . . .
C(11) C(12) C(13) C(8) -1.1(5) no . . .
N(2) C(14) C(15) C(16) 93.8(3) no . . .
N(2) C(14) C(15) C(20) -84.8(3) no . . .
C(14) C(15) C(16) C(17) -177.2(3) no . . .
C(14) C(15) C(20) C(19) 177.7(3) no . . .
C(16) C(15) C(20) C(19) -0.9(4) no . . .
C(20) C(15) C(16) C(17) 1.4(4) no . . .
C(15) C(16) C(17) C(18) -1.0(5) no . . .
C(16) C(17) C(18) C(19) 0.0(5) no . . .
C(17) C(18) C(19) C(20) 0.5(5) no . . .
C(18) C(19) C(20) C(15) -0.0(5) no . . .
N(3) C(21) C(22) C(23) 109.9(3) no . . .
N(3) C(21) C(22) C(27) -70.5(4) no . . .
C(21) C(22) C(23) C(24) 179.4(3) no . . .
C(21) C(22) C(27) C(26) -179.3(3) no . . .
C(23) C(22) C(27) C(26) 0.3(5) no . . .
C(27) C(22) C(23) C(24) -0.2(5) no . . .
C(22) C(23) C(24) C(25) -0.1(7) no . . .
C(23) C(24) C(25) C(26) 0.2(8) no . . .
C(24) C(25) C(26) C(27) -0.0(7) no . . .
C(25) C(26) C(27) C(22) -0.2(6) no . . .
